data_2223196
loop_
_publ_author_name
'Smith, Graham'
'Wermuth, Urs D.'

_publ_section_title
;
 Sodium 2-nitrocinnamate dihydrate: a one-dimensional hydrogen-bonded
 coordination polymer
;
_journal_coeditor_code SU2131
_journal_issue 9
_journal_name_full 'Acta Crystallographica Section E'
_journal_page_first m1048
_journal_paper_doi 10.1107/S1600536809030402
_journal_volume 65
_journal_year 2009
_chemical_formula_iupac '[Na (C9 H6 N O4) (H2 O)2]'
_chemical_formula_moiety 'C9 H10 N Na O6'
_chemical_formula_sum 'C9 H10 N Na O6'
_chemical_formula_weight 251.17
_chemical_name_common 'sodium <i>trans</i>-2-nitrocinnamate dihydrate'
_chemical_name_systematic
;
<i>catena</i>-poly[aquasodium-\m~2~-aqua-\m~3~-2-nitrocinnamato]
;
_space_group_IT_number 14
_symmetry_cell_setting monoclinic
_symmetry_space_group_name_Hall '-P 2ybc'
_symmetry_space_group_name_H-M 'P 1 21/c 1'
_atom_sites_solution_hydrogens geom
_atom_sites_solution_primary direct
_atom_sites_solution_secondary difmap
_audit_creation_method SHELXL97
_cell_angle_alpha 90.00
_cell_angle_beta 92.239(4)
_cell_angle_gamma 90.00
_cell_formula_units_Z 4
_cell_length_a 19.4179(7)
_cell_length_b 3.6899(2)
_cell_length_c 14.8738(7)
_cell_measurement_reflns_used 2943
_cell_measurement_temperature 297(2)
_cell_measurement_theta_max 28.73
_cell_measurement_theta_min 2.96
_cell_volume 1064.90(9)
_computing_cell_refinement '<i>CrysAlis Pro</i> (Oxford Diffraction, 2009)'
_computing_data_collection '<i>CrysAlis Pro</i> (Oxford Diffraction, 2009)'
_computing_data_reduction '<i>CrysAlis Pro</i> (Oxford Diffraction, 2009)'
_computing_molecular_graphics '<i>PLATON</i> (Spek, 2009)'
_computing_publication_material '<i>PLATON</i> (Spek, 2009)'
_computing_structure_refinement '<i>SHELXL97</i> (Sheldrick, 2008)'
_computing_structure_solution '<i>SIR92</i> (Altomare <i>et al.</i>,  1994)'
_diffrn_ambient_temperature 297(2)
_diffrn_measured_fraction_theta_full 0.998
_diffrn_measured_fraction_theta_max 0.998
_diffrn_measurement_device_type 'Oxford Diffraction Gemini-S CCD-detector'
_diffrn_measurement_method \w
_diffrn_radiation_monochromator graphite
_diffrn_radiation_source 'Enhance (Mo) X-ray source'
_diffrn_radiation_type MoK\a
_diffrn_radiation_wavelength 0.71073
_diffrn_reflns_av_R_equivalents 0.0190
_diffrn_reflns_av_sigmaI/netI 0.0219
_diffrn_reflns_limit_h_max 21
_diffrn_reflns_limit_h_min -23
_diffrn_reflns_limit_k_max 4
_diffrn_reflns_limit_k_min -4
_diffrn_reflns_limit_l_max 17
_diffrn_reflns_limit_l_min -18
_diffrn_reflns_number 6531
_diffrn_reflns_theta_full 26.00
_diffrn_reflns_theta_max 26.00
_diffrn_reflns_theta_min 2.97
_diffrn_standards_number 0
_exptl_absorpt_coefficient_mu 0.165
_exptl_absorpt_correction_T_max 0.98
_exptl_absorpt_correction_T_min 0.93
_exptl_absorpt_correction_type multi-scan
_exptl_absorpt_process_details '(<i>SADABS</i>; Sheldrick, 1996)'
_exptl_crystal_colour colourless
_exptl_crystal_density_diffrn 1.567
_exptl_crystal_density_method 'not measured'
_exptl_crystal_description plate
_exptl_crystal_F_000 520
_exptl_crystal_size_max 0.40
_exptl_crystal_size_mid 0.30
_exptl_crystal_size_min 0.13
_refine_diff_density_max 0.298
_refine_diff_density_min -0.186
_refine_ls_extinction_method none
_refine_ls_goodness_of_fit_ref 1.093
_refine_ls_hydrogen_treatment mixed
_refine_ls_matrix_type full
_refine_ls_number_parameters 170
_refine_ls_number_reflns 2100
_refine_ls_number_restraints 0
_refine_ls_restrained_S_all 1.093
_refine_ls_R_factor_all 0.0522
_refine_ls_R_factor_gt 0.0381
_refine_ls_shift/su_max 0.000
_refine_ls_shift/su_mean 0.000
_refine_ls_structure_factor_coef Fsqd
_refine_ls_weighting_details 'calc w=1/[\s^2^(Fo^2^)+(0.0708P)^2^] where P=(Fo^2^+2Fc^2^)/3'
_refine_ls_weighting_scheme calc
_refine_ls_wR_factor_gt 0.1080
_refine_ls_wR_factor_ref 0.1131
_reflns_number_gt 1626
_reflns_number_total 2100
_reflns_threshold_expression I>2\s(I)
_cod_data_source_file su2131.cif
_cod_data_source_block I
_cod_original_sg_symbol_H-M 'P 21/c'
_cod_database_code 2223196
_cod_database_fobs_code 2223196

loop_
_symmetry_equiv_pos_as_xyz
'x, y, z'
'-x, y+1/2, -z+1/2'
'-x, -y, -z'
'x, -y+1/2, z+1/2'

loop_
_atom_site_aniso_label
_atom_site_aniso_U_11
_atom_site_aniso_U_22
_atom_site_aniso_U_33
_atom_site_aniso_U_12
_atom_site_aniso_U_13
_atom_site_aniso_U_23
Na1 0.0279(4) 0.0275(4) 0.0260(4) -0.0019(3) -0.0005(3) 0.0007(3)
O1W 0.0363(7) 0.0350(7) 0.0244(7) -0.0082(5) 0.0026(5) -0.0002(5)
O2W 0.0399(9) 0.1143(15) 0.0532(10) -0.0214(9) 0.0046(7) 0.0098(9)
O21 0.0357(8) 0.1222(15) 0.0337(8) 0.0081(9) 0.0067(6) -0.0065(9)
O22 0.0475(9) 0.0775(12) 0.0364(9) 0.0164(7) -0.0096(7) 0.0112(7)
O31 0.0220(6) 0.0370(7) 0.0253(6) -0.0013(5) -0.0039(5) 0.0011(5)
O32 0.0290(7) 0.0461(8) 0.0255(7) 0.0007(5) 0.0005(5) 0.0056(6)
N21 0.0266(8) 0.0471(9) 0.0276(8) -0.0020(7) -0.0027(6) -0.0022(7)
C1 0.0235(8) 0.0281(9) 0.0283(9) 0.0035(7) 0.0004(7) -0.0017(7)
C2 0.0264(8) 0.0257(8) 0.0260(9) 0.0040(7) 0.0003(7) -0.0020(7)
C3 0.0255(9) 0.0331(10) 0.0393(11) -0.0010(8) -0.0021(7) -0.0033(8)
C4 0.0299(10) 0.0362(10) 0.0499(13) -0.0071(8) 0.0106(9) -0.0017(9)
C5 0.0405(11) 0.0374(10) 0.0331(11) -0.0045(8) 0.0097(8) 0.0035(8)
C6 0.0340(10) 0.0415(11) 0.0281(9) 0.0024(8) -0.0026(7) 0.0020(8)
C11 0.0261(9) 0.0353(10) 0.0276(9) -0.0015(7) 0.0001(7) -0.0008(7)
C21 0.0266(9) 0.0435(11) 0.0334(10) -0.0035(8) -0.0004(7) 0.0093(8)
C31 0.0231(8) 0.0288(9) 0.0248(9) 0.0039(7) 0.0008(7) -0.0028(7)

loop_
_atom_site_type_symbol
_atom_site_label
_atom_site_fract_x
_atom_site_fract_y
_atom_site_fract_z
_atom_site_U_iso_or_equiv
_atom_site_thermal_displace_type
_atom_site_calc_flag
_atom_site_refinement_flags
_atom_site_occupancy
Na Na1 0.05494(3) 0.73072(17) -0.06704(4) 0.0272(2) Uani . . 1.000
O O1W 0.02635(6) 0.2374(3) -0.16440(8) 0.0319(4) Uani . . 1.000
O O2W 0.16105(8) 0.6812(5) -0.14886(12) 0.0691(7) Uani . . 1.000
O O21 0.29871(7) 0.4625(6) 0.31366(9) 0.0637(6) Uani . . 1.000
O O22 0.39979(7) 0.2280(5) 0.32066(10) 0.0541(6) Uani . . 1.000
O O31 0.06940(6) 0.2430(3) 0.04255(8) 0.0282(4) Uani . . 1.000
O O32 0.10417(6) 0.0743(4) 0.18086(8) 0.0336(4) Uani . . 1.000
N N21 0.35246(7) 0.3769(4) 0.27927(10) 0.0339(5) Uani . . 1.000
C C1 0.30837(8) 0.4562(5) 0.12070(11) 0.0267(5) Uani . . 1.000
C C2 0.36252(8) 0.4742(4) 0.18535(11) 0.0261(5) Uani . . 1.000
C C3 0.42813(9) 0.5880(5) 0.16617(12) 0.0327(6) Uani . . 1.000
C C4 0.44154(10) 0.6987(5) 0.08063(14) 0.0384(6) Uani . . 1.000
C C5 0.38972(10) 0.6860(5) 0.01494(13) 0.0368(6) Uani . . 1.000
C C6 0.32514(9) 0.5634(5) 0.03431(12) 0.0346(6) Uani . . 1.000
C C11 0.23935(9) 0.3141(5) 0.13955(12) 0.0297(5) Uani . . 1.000
C C21 0.18383(9) 0.3638(5) 0.08772(13) 0.0345(6) Uani . . 1.000
C C31 0.11421(8) 0.2155(4) 0.10637(11) 0.0256(5) Uani . . 1.000
H H3 0.46290 0.58950 0.21090 0.0390 Uiso calc R 1.000
H H4 0.48520 0.78150 0.06720 0.0460 Uiso calc R 1.000
H H5 0.39850 0.76120 -0.04320 0.0440 Uiso calc R 1.000
H H6 0.29140 0.55150 -0.01180 0.0420 Uiso calc R 1.000
H H11 0.23490 0.17970 0.19190 0.0360 Uiso calc R 1.000
H H11W 0.0460(11) 0.241(6) -0.209(2) 0.055(8) Uiso . . 1.000
H H12W -0.0168(12) 0.157(7) -0.1733(17) 0.044(8) Uiso . . 1.000
H H21 0.18810 0.50100 0.03580 0.0410 Uiso calc R 1.000
H H21W 0.1828(16) 0.851(9) -0.138(2) 0.093(13) Uiso . . 1.000
H H22W 0.1500(18) 0.666(12) -0.209(2) 0.101(14) Uiso . . 1.000

loop_
_atom_type_symbol
_atom_type_description
_atom_type_scat_dispersion_real
_atom_type_scat_dispersion_imag
_atom_type_scat_source
C C 0.0033 0.0016 'International Tables Vol C Tables 4.2.6.8 and 6.1.1.4'
H H 0.0000 0.0000 'International Tables Vol C Tables 4.2.6.8 and 6.1.1.4'
N N 0.0061 0.0033 'International Tables Vol C Tables 4.2.6.8 and 6.1.1.4'
Na Na 0.0362 0.0249 'International Tables Vol C Tables 4.2.6.8 and 6.1.1.4'
O O 0.0106 0.0060 'International Tables Vol C Tables 4.2.6.8 and 6.1.1.4'

loop_
_geom_angle_atom_site_label_1
_geom_angle_atom_site_label_2
_geom_angle_atom_site_label_3
_geom_angle_site_symmetry_1
_geom_angle_site_symmetry_2
_geom_angle_site_symmetry_3
_geom_angle
_geom_angle_publ_flag
O1W Na1 O2W . . . 79.67(5) no
O1W Na1 O31 . . . 81.96(4) no
O1W Na1 O1W . . 1_565 100.64(4) no
O1W Na1 O31 . . 1_565 172.53(5) no
O1W Na1 O31 . . 3_565 85.02(4) no
O2W Na1 O31 . . . 101.58(6) no
O1W Na1 O2W 1_565 . . 86.43(5) no
O2W Na1 O31 . . 1_565 107.80(5) no
O2W Na1 O31 . . 3_565 158.48(6) no
O1W Na1 O31 1_565 . . 171.93(5) no
O31 Na1 O31 . . 1_565 96.60(4) no
O31 Na1 O31 . . 3_565 91.04(4) no
O1W Na1 O31 1_565 . 1_565 79.83(4) no
O1W Na1 O31 1_565 . 3_565 81.62(4) no
O31 Na1 O31 1_565 . 3_565 87.68(4) no
Na1 O1W Na1 . . 1_545 100.64(5) no
Na1 O31 C31 . . . 128.20(10) no
Na1 O31 Na1 . . 1_545 96.60(5) no
Na1 O31 Na1 . . 3_565 88.96(4) no
Na1 O31 C31 1_545 . . 118.92(10) no
Na1 O31 C31 3_565 . . 122.84(10) no
Na1 O31 Na1 1_545 . 3_565 92.32(4) no
H11W O1W H12W . . . 112(2) no
H21W O2W H22W . . . 111(4) no
O21 N21 C2 . . . 118.98(14) no
O22 N21 C2 . . . 117.87(14) no
O21 N21 O22 . . . 123.06(16) no
C2 C1 C6 . . . 115.06(15) no
C2 C1 C11 . . . 123.37(15) no
C6 C1 C11 . . . 121.46(15) no
N21 C2 C1 . . . 121.34(14) no
N21 C2 C3 . . . 115.49(14) no
C1 C2 C3 . . . 123.16(15) no
C2 C3 C4 . . . 119.49(17) no
C3 C4 C5 . . . 119.26(18) no
C4 C5 C6 . . . 120.69(18) no
C1 C6 C5 . . . 122.29(16) no
C1 C11 C21 . . . 124.71(17) no
C11 C21 C31 . . . 124.59(17) no
O31 C31 C21 . . . 115.57(14) no
O32 C31 C21 . . . 119.48(15) no
O31 C31 O32 . . . 124.96(15) no
C2 C3 H3 . . . 120.00 no
C4 C3 H3 . . . 120.00 no
C3 C4 H4 . . . 120.00 no
C5 C4 H4 . . . 120.00 no
C4 C5 H5 . . . 120.00 no
C6 C5 H5 . . . 120.00 no
C1 C6 H6 . . . 119.00 no
C5 C6 H6 . . . 119.00 no
C1 C11 H11 . . . 118.00 no
C21 C11 H11 . . . 118.00 no
C11 C21 H21 . . . 118.00 no
C31 C21 H21 . . . 118.00 no

loop_
_geom_bond_atom_site_label_1
_geom_bond_atom_site_label_2
_geom_bond_site_symmetry_1
_geom_bond_site_symmetry_2
_geom_bond_distance
_geom_bond_publ_flag
Na1 O1W . . 2.3782(13) no
Na1 O2W . . 2.4404(17) no
Na1 O31 . . 2.4370(13) no
Na1 O1W . 1_565 2.4162(13) no
Na1 O31 . 1_565 2.5046(13) no
Na1 O31 . 3_565 2.4577(13) no
O21 N21 . . 1.222(2) no
O22 N21 . . 1.217(2) no
O31 C31 . . 1.267(2) no
O32 C31 . . 1.247(2) no
O1W H11W . . 0.78(3) no
O1W H12W . . 0.89(2) no
O2W H21W . . 0.77(3) no
O2W H22W . . 0.91(4) no
N21 C2 . . 1.463(2) no
C1 C2 . . 1.399(2) no
C1 C6 . . 1.395(2) no
C1 C11 . . 1.476(2) no
C2 C3 . . 1.382(2) no
C3 C4 . . 1.371(3) no
C4 C5 . . 1.376(3) no
C5 C6 . . 1.374(3) no
C11 C21 . . 1.314(3) no
C21 C31 . . 1.494(2) no
C3 H3 . . 0.9300 no
C4 H4 . . 0.9300 no
C5 H5 . . 0.9300 no
C6 H6 . . 0.9300 no
C11 H11 . . 0.9300 no
C21 H21 . . 0.9300 no

loop_
_geom_hbond_atom_site_label_D
_geom_hbond_atom_site_label_H
_geom_hbond_atom_site_label_A
_geom_hbond_site_symmetry_A
_geom_hbond_distance_DH
_geom_hbond_distance_HA
_geom_hbond_distance_DA
_geom_hbond_angle_DHA
_geom_hbond_publ_flag
O1W H11W O32 4_554 0.78(3) 2.14(3) 2.8871(17) 162(2) yes
O1W H12W O32 3_555 0.89(2) 1.90(2) 2.7852(17) 171(2) yes
O2W H21W O21 4_564 0.77(3) 2.49(3) 3.050(2) 131(3) yes
O2W H22W O32 4_554 0.91(4) 2.04(5) 2.882(2) 153(4) yes
C11 H11 O21 . 0.93 2.39 2.846(2) 110 no

loop_
_geom_torsion_atom_site_label_1
_geom_torsion_atom_site_label_2
_geom_torsion_atom_site_label_3
_geom_torsion_atom_site_label_4
_geom_torsion_site_symmetry_1
_geom_torsion_site_symmetry_2
_geom_torsion_site_symmetry_3
_geom_torsion_site_symmetry_4
_geom_torsion
_geom_torsion_publ_flag
O2W Na1 O1W Na1 . . . 1_545 95.66(6) no
O31 Na1 O1W Na1 . . . 1_545 -7.75(5) no
O1W Na1 O1W Na1 1_565 . . 1_545 180.00(6) no
O31 Na1 O1W Na1 3_565 . . 1_545 -99.51(5) no
O1W Na1 O31 C31 . . . . 142.67(13) no
O1W Na1 O31 Na1 . . . 1_545 7.39(4) no
O1W Na1 O31 Na1 . . . 3_565 -84.82(4) no
O2W Na1 O31 C31 . . . . 65.02(14) no
O2W Na1 O31 Na1 . . . 1_545 -70.26(6) no
O2W Na1 O31 Na1 . . . 3_565 -162.47(5) no
O31 Na1 O31 C31 1_565 . . . -44.72(13) no
O31 Na1 O31 Na1 1_565 . . 1_545 180.00(4) no
O31 Na1 O31 Na1 1_565 . . 3_565 87.79(4) no
O31 Na1 O31 C31 3_565 . . . -132.51(13) no
O31 Na1 O31 Na1 3_565 . . 1_545 92.21(5) no
O31 Na1 O31 Na1 3_565 . . 3_565 0.00(3) no
O1W Na1 O1W Na1 . . 1_565 1_565 -180.00(6) no
O2W Na1 O1W Na1 . . 1_565 1_565 -101.22(6) no
O2W Na1 O31 Na1 . . 1_565 1_565 75.56(6) no
O2W Na1 O31 C31 . . 1_565 1_565 -65.26(12) no
O31 Na1 O31 Na1 . . 1_565 1_565 180.00(3) no
O31 Na1 O31 C31 . . 1_565 1_565 39.19(12) no
O1W Na1 O31 Na1 . . 3_565 3_565 81.83(4) no
O1W Na1 O31 C31 . . 3_565 3_565 -54.58(11) no
O2W Na1 O31 Na1 . . 3_565 3_565 126.42(15) no
O2W Na1 O31 C31 . . 3_565 3_565 -10.0(2) no
O31 Na1 O31 Na1 . . 3_565 3_565 0.00(5) no
O31 Na1 O31 C31 . . 3_565 3_565 -136.41(11) no
Na1 O31 C31 O32 . . . . 145.52(13) no
Na1 O31 C31 C21 . . . . -35.11(19) no
Na1 O31 C31 O32 1_545 . . . -87.48(18) no
Na1 O31 C31 C21 1_545 . . . 91.89(14) no
Na1 O31 C31 O32 3_565 . . . 26.8(2) no
Na1 O31 C31 C21 3_565 . . . -153.81(11) no
O21 N21 C2 C1 . . . . -38.6(2) no
O21 N21 C2 C3 . . . . 140.47(18) no
O22 N21 C2 C1 . . . . 144.65(17) no
O22 N21 C2 C3 . . . . -36.2(2) no
C6 C1 C2 N21 . . . . 178.85(15) no
C6 C1 C2 C3 . . . . -0.2(3) no
C11 C1 C2 N21 . . . . -4.8(3) no
C11 C1 C2 C3 . . . . 176.18(17) no
C2 C1 C6 C5 . . . . -1.5(3) no
C11 C1 C6 C5 . . . . -177.99(17) no
C2 C1 C11 C21 . . . . 164.51(18) no
C6 C1 C11 C21 . . . . -19.4(3) no
N21 C2 C3 C4 . . . . -177.36(16) no
C1 C2 C3 C4 . . . . 1.7(3) no
C2 C3 C4 C5 . . . . -1.6(3) no
C3 C4 C5 C6 . . . . -0.1(3) no
C4 C5 C6 C1 . . . . 1.7(3) no
C1 C11 C21 C31 . . . . 179.16(16) no
C11 C21 C31 O31 . . . . -169.51(17) no
C11 C21 C31 O32 . . . . 9.9(3) no
